data_7054382
loop_
_publ_author_name
'Zhang, Daopeng'
'Zhuo, Shuping'
'Wang, Ping'
'Chen, Xia'
'Jiang, Jianzhuang'

_publ_section_title
;
 A new series of cyanide-bridged heterobimetallic
 FeIII--FeIII/MnIII/CuIIone-dimensional complexes: synthesis, crystal
 structures, and magnetic properties
;
_journal_issue 11
_journal_name_full 'New J. Chem.'
_journal_page_first 5470
_journal_paper_doi 10.1039/C4NJ00743C
_journal_volume 38
_journal_year 2014
_chemical_formula_sum 'C39 H27 Br2 Cl2 Fe Mn N9 O4'
_chemical_formula_weight 1027.21
_chemical_name_systematic
; 
 ? 
;
_space_group_IT_number 2
_symmetry_cell_setting triclinic
_symmetry_space_group_name_Hall '-P 1'
_symmetry_space_group_name_H-M 'P -1'
_atom_sites_solution_hydrogens geom
_atom_sites_solution_primary direct
_atom_sites_solution_secondary difmap
_audit_creation_method SHELXL-97
_cell_angle_alpha 102.5200(10)
_cell_angle_beta 102.0700(10)
_cell_angle_gamma 104.9780(10)
_cell_formula_units_Z 2
_cell_length_a 10.3171(7)
_cell_length_b 11.5913(7)
_cell_length_c 17.7730(16)
_cell_measurement_reflns_used 1793
_cell_measurement_temperature 293(2)
_cell_measurement_theta_max 26.712
_cell_measurement_theta_min 2.832
_cell_volume 1923.6(2)
_computing_cell_refinement 'SAINT-Plus (Bruker, 2001)'
_computing_data_collection 'APEX2 (Bruker, 2004)'
_computing_data_reduction SAINT-Plus
_computing_molecular_graphics 'SHELXTL (Sheldrick, 2008)'
_computing_publication_material SHELXTL
_computing_structure_refinement 'SHELXL-97 (Sheldrick, 2008)'
_computing_structure_solution 'SHELXS-97 (Sheldrick, 2008)'
_diffrn_ambient_temperature 293(2)
_diffrn_measured_fraction_theta_full 0.989
_diffrn_measured_fraction_theta_max 0.989
_diffrn_measurement_device_type 'Bruker APEX II CCD area-detector'
_diffrn_measurement_method '\f and \w scans'
_diffrn_radiation_monochromator graphite
_diffrn_radiation_source 'fine-focus sealed tube'
_diffrn_radiation_type MoK\a
_diffrn_radiation_wavelength 0.71073
_diffrn_reflns_av_R_equivalents 0.0178
_diffrn_reflns_av_sigmaI/netI 0.0371
_diffrn_reflns_limit_h_max 11
_diffrn_reflns_limit_h_min -12
_diffrn_reflns_limit_k_max 13
_diffrn_reflns_limit_k_min -6
_diffrn_reflns_limit_l_max 20
_diffrn_reflns_limit_l_min -21
_diffrn_reflns_number 9625
_diffrn_reflns_theta_full 25.01
_diffrn_reflns_theta_max 25.01
_diffrn_reflns_theta_min 1.90
_exptl_absorpt_coefficient_mu 2.978
_exptl_absorpt_correction_T_max 0.5351
_exptl_absorpt_correction_T_min 0.4492
_exptl_absorpt_correction_type multi-scan
_exptl_absorpt_process_details sadabs
_exptl_crystal_colour dark-brown
_exptl_crystal_density_diffrn 1.773
_exptl_crystal_density_method 'not measured'
_exptl_crystal_description block
_exptl_crystal_F_000 1022
_exptl_crystal_size_max 0.32
_exptl_crystal_size_mid 0.26
_exptl_crystal_size_min 0.24
_refine_diff_density_max 0.638
_refine_diff_density_min -0.606
_refine_diff_density_rms 0.073
_refine_ls_extinction_method none
_refine_ls_goodness_of_fit_ref 1.049
_refine_ls_hydrogen_treatment none
_refine_ls_matrix_type full
_refine_ls_number_parameters 524
_refine_ls_number_reflns 6712
_refine_ls_number_restraints 0
_refine_ls_restrained_S_all 1.049
_refine_ls_R_factor_all 0.0470
_refine_ls_R_factor_gt 0.0344
_refine_ls_shift/su_max 0.001
_refine_ls_shift/su_mean 0.000
_refine_ls_structure_factor_coef Fsqd
_refine_ls_weighting_details 'calc w=1/[\s^2^(Fo^2^)+(0.0506P)^2^+0.8598P] where P=(Fo^2^+2Fc^2^)/3'
_refine_ls_weighting_scheme calc
_refine_ls_wR_factor_gt 0.0897
_refine_ls_wR_factor_ref 0.0963
_reflns_number_gt 5398
_reflns_number_total 6712
_reflns_threshold_expression >2sigma(I)
_cod_data_source_file c4nj00743c2.cif
_cod_data_source_block 4
_cod_depositor_comments 'Adding full bibliography for 7054379--7054383.cif.'
_cod_original_sg_symbol_H-M P-1
_cod_database_code 7054382

loop_
_symmetry_equiv_pos_as_xyz
'x, y, z'
'-x, -y, -z'

loop_
_atom_site_label
_atom_site_type_symbol
_atom_site_fract_x
_atom_site_fract_y
_atom_site_fract_z
_atom_site_U_iso_or_equiv
_atom_site_adp_type
_atom_site_occupancy
_atom_site_symmetry_multiplicity
_atom_site_calc_flag
_atom_site_refinement_flags
Fe1 Fe -0.00367(4) 0.47850(4) 0.22989(3) 0.02370(12) Uani 1 1 d .
Mn1 Mn 0.48752(4) 0.45909(4) 0.20928(3) 0.02330(12) Uani 1 1 d .
Br1 Br 0.25133(4) 0.75628(5) 0.63924(2) 0.05668(14) Uani 1 1 d .
Br2 Br 0.16158(6) 0.97773(5) 0.56585(3) 0.07860(18) Uani 1 1 d .
Cl1 Cl 0.26635(11) -0.19657(9) 0.17367(8) 0.0601(3) Uani 1 1 d .
Cl2 Cl 0.63403(11) 1.05229(9) 0.12703(8) 0.0588(3) Uani 1 1 d .
O1 O 0.1287(3) 0.3523(2) 0.41489(15) 0.0534(7) Uani 1 1 d .
O2 O -0.0338(3) 0.8227(2) 0.25913(15) 0.0476(7) Uani 1 1 d .
O3 O 0.3669(2) 0.30607(19) 0.13598(12) 0.0296(5) Uani 1 1 d .
O4 O 0.5117(2) 0.52800(19) 0.12462(12) 0.0288(5) Uani 1 1 d .
N1 N 0.3009(3) 0.5368(3) 0.21566(17) 0.0330(6) Uani 1 1 d .
N2 N -0.3239(3) 0.3876(3) 0.21101(17) 0.0343(6) Uani 1 1 d .
N3 N 0.4494(3) 0.3930(2) 0.30133(15) 0.0293(6) Uani 1 1 d .
N4 N 0.6252(3) 0.6163(2) 0.29028(15) 0.0289(6) Uani 1 1 d .
N5 N 0.0601(3) 0.4741(2) 0.33657(15) 0.0284(6) Uani 1 1 d .
N6 N 0.0075(3) 0.6437(2) 0.28051(15) 0.0271(6) Uani 1 1 d .
N7 N 0.0028(3) 0.3030(2) 0.20550(16) 0.0300(6) Uani 1 1 d .
N8 N -0.0731(3) 0.5273(2) 0.13068(15) 0.0279(6) Uani 1 1 d .
N9 N 0.5417(8) 0.8464(7) 0.5341(5) 0.138(2) Uani 1 1 d .
C1 C 0.1887(3) 0.5225(3) 0.21882(18) 0.0265(7) Uani 1 1 d .
C2 C -0.2061(3) 0.4125(3) 0.21902(18) 0.0268(7) Uani 1 1 d .
C3 C 0.4098(3) 0.2765(3) 0.2961(2) 0.0337(8) Uani 1 1 d .
H3 H 0.4047 0.2551 0.3432 0.040 Uiso 1 1 calc R
C4 C 0.3725(3) 0.1758(3) 0.2237(2) 0.0314(7) Uani 1 1 d .
C5 C 0.3462(3) 0.1951(3) 0.14728(19) 0.0278(7) Uani 1 1 d .
C6 C 0.2910(3) 0.0899(3) 0.0802(2) 0.0361(8) Uani 1 1 d .
H6 H 0.2698 0.1002 0.0291 0.043 Uiso 1 1 calc R
C7 C 0.2675(4) -0.0285(3) 0.0885(2) 0.0436(9) Uani 1 1 d .
H7 H 0.2322 -0.0971 0.0431 0.052 Uiso 1 1 calc R
C8 C 0.2962(4) -0.0462(3) 0.1641(2) 0.0406(9) Uani 1 1 d .
C9 C 0.3456(4) 0.0534(3) 0.2309(2) 0.0399(8) Uani 1 1 d .
H9 H 0.3617 0.0409 0.2816 0.048 Uiso 1 1 calc R
C10 C 0.6582(3) 0.7206(3) 0.2742(2) 0.0342(8) Uani 1 1 d .
H10 H 0.7212 0.7884 0.3155 0.041 Uiso 1 1 calc R
C11 C 0.6085(3) 0.7444(3) 0.1992(2) 0.0311(7) Uani 1 1 d .
C12 C 0.5400(3) 0.6470(3) 0.12695(19) 0.0290(7) Uani 1 1 d .
C13 C 0.5060(3) 0.6793(3) 0.0554(2) 0.0350(8) Uani 1 1 d .
H13 H 0.4643 0.6166 0.0070 0.042 Uiso 1 1 calc R
C14 C 0.5332(3) 0.8016(3) 0.0553(2) 0.0401(9) Uani 1 1 d .
H14 H 0.5071 0.8210 0.0075 0.048 Uiso 1 1 calc R
C15 C 0.5997(4) 0.8966(3) 0.1269(2) 0.0413(9) Uani 1 1 d .
C16 C 0.6398(4) 0.8700(3) 0.1974(2) 0.0405(8) Uani 1 1 d .
H16 H 0.6879 0.9343 0.2444 0.049 Uiso 1 1 calc R
C17 C 0.4624(4) 0.4839(4) 0.3763(2) 0.0467(9) Uani 1 1 d .
H17A H 0.4275 0.4393 0.4120 0.056 Uiso 1 1 calc R
H17B H 0.4036 0.5345 0.3645 0.056 Uiso 1 1 calc R
C18 C 0.6074(4) 0.5676(4) 0.4188(2) 0.0576(11) Uani 1 1 d .
H18A H 0.6523 0.5263 0.4532 0.069 Uiso 1 1 calc R
H18B H 0.6018 0.6423 0.4535 0.069 Uiso 1 1 calc R
C19 C 0.7000(4) 0.6069(4) 0.3683(2) 0.0435(9) Uani 1 1 d .
H19A H 0.7687 0.6873 0.3983 0.052 Uiso 1 1 calc R
H19B H 0.7500 0.5475 0.3583 0.052 Uiso 1 1 calc R
C20 C 0.0890(3) 0.5861(3) 0.39563(19) 0.0290(7) Uani 1 1 d .
C21 C 0.1439(4) 0.6101(4) 0.4780(2) 0.0385(8) Uani 1 1 d .
H21 H 0.1640 0.5478 0.4990 0.046 Uiso 1 1 calc R
C22 C 0.1683(4) 0.7268(4) 0.52823(19) 0.0391(8) Uani 1 1 d .
C23 C 0.1359(4) 0.8188(3) 0.4975(2) 0.0396(8) Uani 1 1 d .
C24 C 0.0809(3) 0.7980(3) 0.4164(2) 0.0365(8) Uani 1 1 d .
H24 H 0.0587 0.8607 0.3968 0.044 Uiso 1 1 calc R
C25 C 0.0589(3) 0.6816(3) 0.36415(19) 0.0292(7) Uani 1 1 d .
C26 C 0.0812(3) 0.3688(3) 0.3504(2) 0.0336(8) Uani 1 1 d .
C27 C 0.0406(3) 0.2688(3) 0.2732(2) 0.0322(7) Uani 1 1 d .
C28 C 0.0452(4) 0.1504(3) 0.2703(3) 0.0441(9) Uani 1 1 d .
H28 H 0.0685 0.1286 0.3175 0.053 Uiso 1 1 calc R
C29 C 0.0151(4) 0.0647(3) 0.1974(3) 0.0481(10) Uani 1 1 d .
H29 H 0.0168 -0.0160 0.1944 0.058 Uiso 1 1 calc R
C30 C -0.0175(4) 0.1001(3) 0.1286(2) 0.0465(9) Uani 1 1 d .
H30 H -0.0355 0.0443 0.0785 0.056 Uiso 1 1 calc R
C31 C -0.0230(4) 0.2185(3) 0.1347(2) 0.0393(8) Uani 1 1 d .
H31 H -0.0457 0.2414 0.0878 0.047 Uiso 1 1 calc R
C32 C -0.0323(3) 0.7149(3) 0.23560(19) 0.0297(7) Uani 1 1 d .
C33 C -0.0818(3) 0.6446(3) 0.14876(19) 0.0293(7) Uani 1 1 d .
C34 C -0.1380(4) 0.6931(3) 0.0904(2) 0.0387(8) Uani 1 1 d .
H34 H -0.1431 0.7736 0.1046 0.046 Uiso 1 1 calc R
C35 C -0.1864(4) 0.6233(4) 0.0114(2) 0.0421(9) Uani 1 1 d .
H35 H -0.2239 0.6554 -0.0284 0.051 Uiso 1 1 calc R
C36 C -0.1781(4) 0.5050(4) -0.0072(2) 0.0418(9) Uani 1 1 d .
H36 H -0.2106 0.4552 -0.0602 0.050 Uiso 1 1 calc R
C37 C -0.1210(4) 0.4604(3) 0.05324(19) 0.0361(8) Uani 1 1 d .
H37 H -0.1156 0.3800 0.0396 0.043 Uiso 1 1 calc R
C38 C 0.4295(7) 0.8455(6) 0.3890(4) 0.104(2) Uani 1 1 d .
H38A H 0.5034 0.8841 0.3686 0.156 Uiso 1 1 calc R
H38B H 0.3660 0.8931 0.3904 0.156 Uiso 1 1 calc R
H38C H 0.3803 0.7623 0.3548 0.156 Uiso 1 1 calc R
C39 C 0.4870(8) 0.8412(7) 0.4677(6) 0.109(2) Uani 1 1 d .

loop_
_atom_site_aniso_label
_atom_site_aniso_U_11
_atom_site_aniso_U_22
_atom_site_aniso_U_33
_atom_site_aniso_U_23
_atom_site_aniso_U_13
_atom_site_aniso_U_12
Fe1 0.0221(2) 0.0249(2) 0.0259(2) 0.00948(18) 0.00484(17) 0.00995(18)
Mn1 0.0232(2) 0.0243(3) 0.0213(2) 0.00704(19) 0.00410(18) 0.00703(19)
Br1 0.0541(3) 0.0840(3) 0.0260(2) 0.01053(19) 0.00110(17) 0.0245(2)
Br2 0.1077(4) 0.0574(3) 0.0454(3) -0.0156(2) -0.0100(2) 0.0347(3)
Cl1 0.0604(6) 0.0290(5) 0.0991(9) 0.0245(5) 0.0338(6) 0.0136(5)
Cl2 0.0503(6) 0.0367(5) 0.1006(9) 0.0366(6) 0.0256(6) 0.0148(5)
O1 0.0742(19) 0.0492(17) 0.0416(15) 0.0260(13) 0.0022(13) 0.0281(15)
O2 0.0708(18) 0.0285(14) 0.0409(14) 0.0087(11) 0.0015(13) 0.0238(13)
O3 0.0320(12) 0.0254(12) 0.0273(11) 0.0092(9) 0.0009(9) 0.0067(9)
O4 0.0376(12) 0.0247(12) 0.0227(11) 0.0068(9) 0.0082(9) 0.0078(10)
N1 0.0287(16) 0.0339(16) 0.0409(16) 0.0132(13) 0.0117(12) 0.0139(12)
N2 0.0266(16) 0.0390(17) 0.0414(17) 0.0161(13) 0.0097(12) 0.0131(13)
N3 0.0298(14) 0.0333(16) 0.0244(14) 0.0078(12) 0.0072(11) 0.0103(12)
N4 0.0281(14) 0.0318(16) 0.0238(13) 0.0061(11) 0.0035(11) 0.0089(12)
N5 0.0263(14) 0.0301(15) 0.0302(14) 0.0118(12) 0.0049(11) 0.0112(12)
N6 0.0255(13) 0.0285(14) 0.0277(14) 0.0096(11) 0.0038(11) 0.0110(11)
N7 0.0226(13) 0.0291(15) 0.0406(16) 0.0132(13) 0.0073(12) 0.0105(11)
N8 0.0252(14) 0.0327(15) 0.0276(14) 0.0122(12) 0.0066(11) 0.0100(12)
N9 0.161(7) 0.152(6) 0.126(6) 0.059(5) 0.053(5) 0.067(5)
C1 0.0305(18) 0.0218(16) 0.0280(16) 0.0101(13) 0.0051(13) 0.0095(13)
C2 0.0332(19) 0.0248(17) 0.0259(16) 0.0107(13) 0.0070(13) 0.0135(14)
C3 0.0340(18) 0.040(2) 0.0312(18) 0.0178(16) 0.0097(14) 0.0129(16)
C4 0.0298(17) 0.0299(18) 0.0361(18) 0.0129(15) 0.0090(14) 0.0095(14)
C5 0.0201(15) 0.0267(17) 0.0364(18) 0.0093(14) 0.0090(13) 0.0058(13)
C6 0.0321(18) 0.034(2) 0.0378(19) 0.0092(16) 0.0089(15) 0.0055(15)
C7 0.041(2) 0.031(2) 0.050(2) 0.0020(17) 0.0128(17) 0.0038(16)
C8 0.037(2) 0.0279(19) 0.063(3) 0.0167(18) 0.0191(18) 0.0120(16)
C9 0.042(2) 0.033(2) 0.052(2) 0.0196(18) 0.0169(17) 0.0125(16)
C10 0.0324(18) 0.0298(19) 0.0311(18) -0.0004(14) 0.0068(14) 0.0038(15)
C11 0.0285(17) 0.0279(18) 0.0359(18) 0.0081(14) 0.0100(14) 0.0075(14)
C12 0.0252(16) 0.0306(18) 0.0370(18) 0.0143(15) 0.0148(14) 0.0102(14)
C13 0.0320(18) 0.040(2) 0.0352(18) 0.0138(16) 0.0107(15) 0.0105(15)
C14 0.0326(19) 0.048(2) 0.051(2) 0.0310(19) 0.0159(17) 0.0150(17)
C15 0.038(2) 0.031(2) 0.066(3) 0.0248(19) 0.0225(19) 0.0129(16)
C16 0.0365(19) 0.032(2) 0.047(2) 0.0063(16) 0.0111(16) 0.0054(16)
C17 0.056(2) 0.050(2) 0.034(2) 0.0072(17) 0.0199(18) 0.0147(19)
C18 0.059(3) 0.074(3) 0.0231(19) 0.0051(19) -0.0003(17) 0.009(2)
C19 0.0342(19) 0.054(2) 0.0310(19) 0.0088(17) -0.0030(15) 0.0074(17)
C20 0.0268(16) 0.0308(18) 0.0286(17) 0.0096(14) 0.0045(13) 0.0093(14)
C21 0.038(2) 0.047(2) 0.0320(18) 0.0158(17) 0.0056(15) 0.0168(17)
C22 0.0357(19) 0.055(2) 0.0238(17) 0.0101(16) 0.0040(14) 0.0147(17)
C23 0.0380(19) 0.039(2) 0.0315(19) -0.0029(16) 0.0023(15) 0.0124(16)
C24 0.0363(19) 0.0314(19) 0.0370(19) 0.0047(15) 0.0028(15) 0.0131(15)
C25 0.0233(16) 0.0340(18) 0.0286(17) 0.0089(14) 0.0032(13) 0.0097(14)
C26 0.0302(18) 0.0355(19) 0.041(2) 0.0188(16) 0.0083(15) 0.0151(15)
C27 0.0258(17) 0.0312(18) 0.045(2) 0.0159(15) 0.0114(14) 0.0123(14)
C28 0.046(2) 0.037(2) 0.062(3) 0.0265(19) 0.0190(19) 0.0199(18)
C29 0.041(2) 0.0263(19) 0.079(3) 0.016(2) 0.015(2) 0.0143(17)
C30 0.043(2) 0.034(2) 0.056(2) -0.0002(18) 0.0109(18) 0.0141(17)
C31 0.039(2) 0.032(2) 0.044(2) 0.0088(16) 0.0072(16) 0.0130(16)
C32 0.0278(17) 0.0284(18) 0.0353(18) 0.0131(14) 0.0070(14) 0.0112(14)
C33 0.0232(16) 0.0302(18) 0.0347(18) 0.0142(14) 0.0050(13) 0.0073(13)
C34 0.040(2) 0.036(2) 0.041(2) 0.0197(16) 0.0029(16) 0.0139(16)
C35 0.043(2) 0.052(2) 0.034(2) 0.0221(18) 0.0024(16) 0.0173(18)
C36 0.035(2) 0.059(3) 0.0292(18) 0.0143(17) 0.0045(15) 0.0124(18)
C37 0.042(2) 0.040(2) 0.0278(18) 0.0093(15) 0.0069(15) 0.0174(16)
C38 0.105(5) 0.115(5) 0.105(5) 0.034(4) 0.041(4) 0.047(4)
C39 0.122(6) 0.115(6) 0.120(6) 0.049(5) 0.057(5) 0.058(5)

loop_
_atom_type_symbol
_atom_type_description
_atom_type_scat_dispersion_real
_atom_type_scat_dispersion_imag
_atom_type_scat_source
C C 0.0033 0.0016 'International Tables Vol C Tables 4.2.6.8 and 6.1.1.4'
H H 0.0000 0.0000 'International Tables Vol C Tables 4.2.6.8 and 6.1.1.4'
N N 0.0061 0.0033 'International Tables Vol C Tables 4.2.6.8 and 6.1.1.4'
O O 0.0106 0.0060 'International Tables Vol C Tables 4.2.6.8 and 6.1.1.4'
Cl Cl 0.1484 0.1585 'International Tables Vol C Tables 4.2.6.8 and 6.1.1.4'
Mn Mn 0.3368 0.7283 'International Tables Vol C Tables 4.2.6.8 and 6.1.1.4'
Fe Fe 0.3463 0.8444 'International Tables Vol C Tables 4.2.6.8 and 6.1.1.4'
Br Br -0.2901 2.4595 'International Tables Vol C Tables 4.2.6.8 and 6.1.1.4'

loop_
_geom_angle_atom_site_label_1
_geom_angle_atom_site_label_2
_geom_angle_atom_site_label_3
_geom_angle
_geom_angle_site_symmetry_1
_geom_angle_site_symmetry_3
N5 Fe1 N6 83.37(11) . .
N5 Fe1 C1 91.93(12) . .
N6 Fe1 C1 95.42(12) . .
N5 Fe1 C2 96.63(11) . .
N6 Fe1 C2 92.99(12) . .
C1 Fe1 C2 168.63(13) . .
N5 Fe1 N7 81.84(11) . .
N6 Fe1 N7 165.21(11) . .
C1 Fe1 N7 84.83(11) . .
C2 Fe1 N7 88.99(11) . .
N5 Fe1 N8 165.01(11) . .
N6 Fe1 N8 81.70(11) . .
C1 Fe1 N8 90.86(11) . .
C2 Fe1 N8 82.79(11) . .
N7 Fe1 N8 113.09(11) . .
O4 Mn1 O3 91.16(9) . .
O4 Mn1 N3 175.02(10) . .
O3 Mn1 N3 89.68(10) . .
O4 Mn1 N4 90.75(10) . .
O3 Mn1 N4 176.09(10) . .
N3 Mn1 N4 88.72(11) . .
O4 Mn1 N2 93.14(10) . 1_655
O3 Mn1 N2 90.64(10) . 1_655
N3 Mn1 N2 91.76(10) . 1_655
N4 Mn1 N2 85.85(10) . 1_655
O4 Mn1 N1 89.07(9) . .
O3 Mn1 N1 91.82(10) . .
N3 Mn1 N1 85.99(10) . .
N4 Mn1 N1 91.62(10) . .
N2 Mn1 N1 176.65(10) 1_655 .
C5 O3 Mn1 126.63(19) . .
C12 O4 Mn1 126.92(19) . .
C1 N1 Mn1 150.1(3) . .
C2 N2 Mn1 146.8(3) . 1_455
C3 N3 C17 119.2(3) . .
C3 N3 Mn1 123.3(2) . .
C17 N3 Mn1 117.5(2) . .
C10 N4 C19 119.1(3) . .
C10 N4 Mn1 122.5(2) . .
C19 N4 Mn1 118.2(2) . .
C26 N5 C20 125.3(3) . .
C26 N5 Fe1 119.6(2) . .
C20 N5 Fe1 115.0(2) . .
C32 N6 C25 125.1(3) . .
C32 N6 Fe1 119.6(2) . .
C25 N6 Fe1 115.2(2) . .
C31 N7 C27 117.5(3) . .
C31 N7 Fe1 130.2(2) . .
C27 N7 Fe1 112.3(2) . .
C37 N8 C33 117.1(3) . .
C37 N8 Fe1 130.6(2) . .
C33 N8 Fe1 112.1(2) . .
N1 C1 Fe1 172.3(3) . .
N2 C2 Fe1 171.8(3) . .
N3 C3 C4 125.7(3) . .
N3 C3 H3 117.2 . .
C4 C3 H3 117.2 . .
C5 C4 C9 120.1(3) . .
C5 C4 C3 121.8(3) . .
C9 C4 C3 117.6(3) . .
O3 C5 C6 118.8(3) . .
O3 C5 C4 123.4(3) . .
C6 C5 C4 117.8(3) . .
C7 C6 C5 121.2(3) . .
C7 C6 H6 119.4 . .
C5 C6 H6 119.4 . .
C6 C7 C8 120.4(3) . .
C6 C7 H7 119.8 . .
C8 C7 H7 119.8 . .
C9 C8 C7 120.2(3) . .
C9 C8 Cl1 119.9(3) . .
C7 C8 Cl1 119.9(3) . .
C8 C9 C4 120.3(3) . .
C8 C9 H9 119.9 . .
C4 C9 H9 119.9 . .
N4 C10 C11 127.0(3) . .
N4 C10 H10 116.5 . .
C11 C10 H10 116.5 . .
C12 C11 C16 119.5(3) . .
C12 C11 C10 122.2(3) . .
C16 C11 C10 118.1(3) . .
O4 C12 C13 119.5(3) . .
O4 C12 C11 122.3(3) . .
C13 C12 C11 118.2(3) . .
C14 C13 C12 121.3(3) . .
C14 C13 H13 119.4 . .
C12 C13 H13 119.4 . .
C13 C14 C15 120.1(3) . .
C13 C14 H14 120.0 . .
C15 C14 H14 120.0 . .
C16 C15 C14 120.8(3) . .
C16 C15 Cl2 119.1(3) . .
C14 C15 Cl2 120.1(3) . .
C15 C16 C11 120.1(3) . .
C15 C16 H16 120.0 . .
C11 C16 H16 120.0 . .
N3 C17 C18 114.4(3) . .
N3 C17 H17A 108.7 . .
C18 C17 H17A 108.7 . .
N3 C17 H17B 108.7 . .
C18 C17 H17B 108.7 . .
H17A C17 H17B 107.6 . .
C17 C18 C19 117.4(3) . .
C17 C18 H18A 108.0 . .
C19 C18 H18A 108.0 . .
C17 C18 H18B 108.0 . .
C19 C18 H18B 108.0 . .
H18A C18 H18B 107.2 . .
N4 C19 C18 114.3(3) . .
N4 C19 H19A 108.7 . .
C18 C19 H19A 108.7 . .
N4 C19 H19B 108.7 . .
C18 C19 H19B 108.7 . .
H19A C19 H19B 107.6 . .
C21 C20 N5 126.7(3) . .
C21 C20 C25 119.9(3) . .
N5 C20 C25 113.3(3) . .
C22 C21 C20 119.5(3) . .
C22 C21 H21 120.3 . .
C20 C21 H21 120.3 . .
C21 C22 C23 120.5(3) . .
C21 C22 Br1 117.6(3) . .
C23 C22 Br1 122.0(3) . .
C24 C23 C22 121.5(3) . .
C24 C23 Br2 117.3(3) . .
C22 C23 Br2 121.1(3) . .
C23 C24 C25 119.1(3) . .
C23 C24 H24 120.5 . .
C25 C24 H24 120.5 . .
C24 C25 N6 127.6(3) . .
C24 C25 C20 119.5(3) . .
N6 C25 C20 112.9(3) . .
O1 C26 N5 128.0(3) . .
O1 C26 C27 121.6(3) . .
N5 C26 C27 110.4(3) . .
N7 C27 C28 121.9(3) . .
N7 C27 C26 115.7(3) . .
C28 C27 C26 122.4(3) . .
C29 C28 C27 119.6(4) . .
C29 C28 H28 120.2 . .
C27 C28 H28 120.2 . .
C28 C29 C30 118.8(3) . .
C28 C29 H29 120.6 . .
C30 C29 H29 120.6 . .
C31 C30 C29 119.3(4) . .
C31 C30 H30 120.3 . .
C29 C30 H30 120.3 . .
N7 C31 C30 122.8(4) . .
N7 C31 H31 118.6 . .
C30 C31 H31 118.6 . .
O2 C32 N6 127.7(3) . .
O2 C32 C33 121.6(3) . .
N6 C32 C33 110.7(3) . .
N8 C33 C34 121.8(3) . .
N8 C33 C32 115.8(3) . .
C34 C33 C32 122.4(3) . .
C35 C34 C33 120.2(3) . .
C35 C34 H34 119.9 . .
C33 C34 H34 119.9 . .
C36 C35 C34 118.3(3) . .
C36 C35 H35 120.8 . .
C34 C35 H35 120.8 . .
C35 C36 C37 119.4(3) . .
C35 C36 H36 120.3 . .
C37 C36 H36 120.3 . .
N8 C37 C36 123.1(3) . .
N8 C37 H37 118.4 . .
C36 C37 H37 118.4 . .
C39 C38 H38A 109.5 . .
C39 C38 H38B 109.5 . .
H38A C38 H38B 109.5 . .
C39 C38 H38C 109.5 . .
H38A C38 H38C 109.5 . .
H38B C38 H38C 109.5 . .
N9 C39 C38 174.9(9) . .

loop_
_geom_bond_atom_site_label_1
_geom_bond_atom_site_label_2
_geom_bond_distance
_geom_bond_site_symmetry_2
Fe1 N5 1.889(3) .
Fe1 N6 1.893(3) .
Fe1 C1 1.980(3) .
Fe1 C2 1.982(3) .
Fe1 N7 2.008(3) .
Fe1 N8 2.014(3) .
Mn1 O4 1.881(2) .
Mn1 O3 1.890(2) .
Mn1 N3 2.019(3) .
Mn1 N4 2.020(3) .
Mn1 N2 2.301(3) 1_655
Mn1 N1 2.340(3) .
Br1 C22 1.896(3) .
Br2 C23 1.893(3) .
Cl1 C8 1.741(3) .
Cl2 C15 1.746(3) .
O1 C26 1.225(4) .
O2 C32 1.234(4) .
O3 C5 1.315(4) .
O4 C12 1.324(4) .
N1 C1 1.142(4) .
N2 C2 1.144(4) .
N2 Mn1 2.301(3) 1_455
N3 C3 1.282(4) .
N3 C17 1.466(4) .
N4 C10 1.280(4) .
N4 C19 1.481(4) .
N5 C26 1.356(4) .
N5 C20 1.399(4) .
N6 C32 1.346(4) .
N6 C25 1.397(4) .
N7 C31 1.343(4) .
N7 C27 1.360(4) .
N8 C37 1.340(4) .
N8 C33 1.359(4) .
N9 C39 1.178(9) .
C3 C4 1.441(5) .
C3 H3 0.9300 .
C4 C5 1.406(4) .
C4 C9 1.413(5) .
C5 C6 1.399(5) .
C6 C7 1.377(5) .
C6 H6 0.9300 .
C7 C8 1.386(5) .
C7 H7 0.9300 .
C8 C9 1.361(5) .
C9 H9 0.9300 .
C10 C11 1.434(5) .
C10 H10 0.9300 .
C11 C12 1.415(4) .
C11 C16 1.417(5) .
C12 C13 1.403(5) .
C13 C14 1.372(5) .
C13 H13 0.9300 .
C14 C15 1.392(5) .
C14 H14 0.9300 .
C15 C16 1.362(5) .
C16 H16 0.9300 .
C17 C18 1.486(5) .
C17 H17A 0.9700 .
C17 H17B 0.9700 .
C18 C19 1.495(5) .
C18 H18A 0.9700 .
C18 H18B 0.9700 .
C19 H19A 0.9700 .
C19 H19B 0.9700 .
C20 C21 1.392(5) .
C20 C25 1.417(4) .
C21 C22 1.377(5) .
C21 H21 0.9300 .
C22 C23 1.381(5) .
C23 C24 1.376(5) .
C24 C25 1.395(5) .
C24 H24 0.9300 .
C26 C27 1.490(5) .
C27 C28 1.375(5) .
C28 C29 1.370(6) .
C28 H28 0.9300 .
C29 C30 1.376(6) .
C29 H29 0.9300 .
C30 C31 1.370(5) .
C30 H30 0.9300 .
C31 H31 0.9300 .
C32 C33 1.489(5) .
C33 C34 1.378(4) .
C34 C35 1.370(5) .
C34 H34 0.9300 .
C35 C36 1.368(5) .
C35 H35 0.9300 .
C36 C37 1.379(5) .
C36 H36 0.9300 .
C37 H37 0.9300 .
C38 C39 1.418(10) .
C38 H38A 0.9600 .
C38 H38B 0.9600 .
C38 H38C 0.9600 .
